data_4321252
loop_
_publ_author_name
'Masaki Iwamatsu'
'Tsuyoshi Kominami'
'Kazumasa Ueda'
'Toyonari Sugimoto'
'Tomohiro Adachi'
'Hideo Fujita'
'Harukazu Yoshino'
'Yoshiyuki Mizuno'
'Keizo Murata'
'Motoo Shiro'

_publ_contact_author_address
; Research Institute for Advanced Science and Technology,
  Osaka Prefecture University, Gakuen-cho 1-2, Sakai,
  Osaka 599-8570, Japan
;
_publ_contact_author_email toyonari@riast.osakafu-u.ac.jp
_publ_contact_author_fax 81(722)524175
_publ_contact_author_name 'Dr Toyonari Sugimoto'
_publ_contact_author_phone 81(722)524175
_publ_section_title
;
 1:1 Complexes of Dimethylthio- and
 Ethylenedithio-tetrathiafulvalenothioquinone- 1,3-dithiolemethides with
 CuBr2 as a New Type of \p/d Molecular System
;
_journal_name_full 'Inorganic Chemistry'
_journal_page_first 3810
_journal_page_last 3815
_journal_paper_doi 10.1021/ic0001098
_journal_volume 39
_journal_year 2000
_chemical_formula_sum 'C11.5 H8 Br2 Cu O0.5 S10'
_chemical_formula_weight 698.14
_chemical_name_systematic ' ?'
_space_group_IT_number 2
_symmetry_cell_setting triclinic
_symmetry_space_group_name_Hall '-P 1'
_symmetry_space_group_name_H-M 'P -1'
_audit_creation_method 'by teXsan'
_cell_angle_alpha 104.79(2)
_cell_angle_beta 106.80(2)
_cell_angle_gamma 101.32(3)
_cell_formula_units_Z 2
_cell_length_a 11.628(4)
_cell_length_b 12.719(4)
_cell_length_c 8.479(2)
_cell_measurement_reflns_used 25
_cell_measurement_temperature 298.2
_cell_measurement_theta_max 12.4
_cell_measurement_theta_min 11.1
_cell_volume 1110.2(7)
_computing_cell_refinement 'MSC/AFC Diffractometer Control'
_computing_data_collection 'MSC/AFC Diffractometer Control'
_computing_data_reduction 'teXsan Ver. 1.9'
_computing_molecular_graphics 'teXsan Ver. 1.9'
_computing_publication_material 'teXsan Ver. 1.9'
_computing_structure_refinement 'teXsan Ver. 1.9'
_computing_structure_solution SIR92
_diffrn_ambient_temperature 298.2
_diffrn_measurement_device_type 'Rigaku AFC5R'
_diffrn_measurement_method \w-2\q
_diffrn_radiation_monochromator graphite
_diffrn_radiation_source 'Rigaku rotating anode'
_diffrn_radiation_type 'Mo K\a'
_diffrn_radiation_wavelength 0.7107
_diffrn_reflns_av_R_equivalents 0.042
_diffrn_reflns_av_sigmaI/netI 0.123
_diffrn_reflns_limit_h_max 14
_diffrn_reflns_limit_h_min -15
_diffrn_reflns_limit_k_max 15
_diffrn_reflns_limit_k_min -16
_diffrn_reflns_limit_l_max 11
_diffrn_reflns_limit_l_min 0
_diffrn_reflns_number 5422
_diffrn_reflns_reduction_process 'Lp corrections applied'
_diffrn_reflns_theta_full 27.50
_diffrn_reflns_theta_max 27.50
_diffrn_reflns_theta_min 2.65
_diffrn_standards_decay_% -0.14
_diffrn_standards_interval_count 150
_diffrn_standards_interval_time 'not measured'
_diffrn_standards_number 3
_exptl_absorpt_coefficient_mu 5.533
_exptl_absorpt_correction_T_max 0.998
_exptl_absorpt_correction_T_min 0.870
_exptl_absorpt_correction_type psi-scan
_exptl_absorpt_process_details '(North, Phillips & Mathews, 1968)'
_exptl_crystal_colour black
_exptl_crystal_density_diffrn 2.088
_exptl_crystal_density_method 'not measured'
_exptl_crystal_description prism
_exptl_crystal_F_000 680.00
_exptl_crystal_size_max 0.200
_exptl_crystal_size_mid 0.200
_exptl_crystal_size_min 0.200
_refine_diff_density_max 1.64
_refine_diff_density_min -1.63
_refine_ls_extinction_method none
_refine_ls_goodness_of_fit_all 1.108
_refine_ls_goodness_of_fit_ref 1.108
_refine_ls_hydrogen_treatment noref
_refine_ls_matrix_type full
_refine_ls_number_constraints 0
_refine_ls_number_parameters 221
_refine_ls_number_reflns 5075
_refine_ls_number_restraints 0
_refine_ls_R_factor_all 0.1748
_refine_ls_R_factor_gt 0.0489
_refine_ls_shift/su_max 0.0110
_refine_ls_shift/su_mean 0.0020
_refine_ls_structure_factor_coef Fsqd
_refine_ls_weighting_details 'w = 1/[\s^2^(Fo^2^) + (0.00063(Max(Fo^2^,0) + 2Fc^2^)/3)^2^]'
_refine_ls_weighting_scheme calc
_refine_ls_wR_factor_all 0.1073
_refine_ls_wR_factor_gt 0.0839
_refine_ls_wR_factor_ref 0.1073
_reflns_number_gt 2256
_reflns_number_total 5080
_reflns_threshold_expression F^2^>2.0\s(F^2^)
_cod_data_source_file ic0001098_1.cif
_cod_data_source_block (1)JCuBr2
_cod_original_formula_sum 'C11.50 H8 Br2 Cu O0.50 S10'
_cod_database_code 4321252

loop_
_symmetry_equiv_pos_as_xyz
x,y,z
-x,-y,-z

loop_
_atom_site_label
_atom_site_type_symbol
_atom_site_fract_x
_atom_site_fract_y
_atom_site_fract_z
_atom_site_U_iso_or_equiv
_atom_site_adp_type
_atom_site_occupancy
_atom_site_calc_flag
_atom_site_refinement_flags
_atom_site_disorder_assembly
_atom_site_disorder_group
Br1 Br 0.79427(6) 0.63639(6) 0.22203(8) 0.0527(2) Uani 1.00 d . . .
Br2 Br 0.77624(6) 0.91981(5) 0.07352(8) 0.0537(2) Uani 1.00 d . . .
Cu1 Cu 0.69075(7) 0.77300(7) 0.1724(1) 0.0624(2) Uani 1.00 d . . .
S1 S 0.5347(2) 0.1210(2) 0.4362(2) 0.0752(6) Uani 1.00 d . . .
S2 S 0.2641(2) 0.1032(1) 0.4909(2) 0.0642(5) Uani 1.00 d . . .
S3 S 0.5024(1) 0.3239(1) 0.3302(2) 0.0486(4) Uani 1.00 d . . .
S4 S 0.2634(2) 0.3088(1) 0.3767(2) 0.0553(4) Uani 1.00 d . . .
S5 S 0.4819(1) 0.5393(1) 0.2002(2) 0.0413(4) Uani 1.00 d . . .
S6 S 0.2389(1) 0.5188(1) 0.2409(2) 0.0518(4) Uani 1.00 d . . .
S7 S 0.2480(1) 0.8136(1) 0.0685(2) 0.0509(4) Uani 1.00 d . . .
S8 S 0.0690(1) 0.6669(1) 0.1526(2) 0.0588(5) Uani 1.00 d . . .
S9 S 0.4804(1) 0.7403(1) 0.0851(2) 0.0497(4) Uani 1.00 d . . .
S10 S 0.9317(6) 0.3875(6) 0.3679(8) 0.175(3) Uiso 0.62 d P . .
S11 S 0.856(1) 0.395(1) 0.364(2) 0.220(5) Uiso 0.38 d P . .
O1 O 0.868(1) 0.211(1) 0.409(2) 0.132(5) Uiso 0.50 d P . .
C1 C 0.5664(9) 0.0820(8) 0.244(1) 0.134(4) Uani 1.00 d . . .
C2 C 0.1013(7) 0.0880(6) 0.3946(9) 0.081(2) Uani 1.00 d . . .
C3 C 0.4457(6) 0.2128(5) 0.3957(7) 0.048(2) Uani 1.00 d . . .
C4 C 0.3324(6) 0.2060(5) 0.4161(7) 0.044(2) Uani 1.00 d . . .
C5 C 0.3756(5) 0.3764(5) 0.3106(7) 0.041(2) Uani 1.00 d . . .
C6 C 0.3658(5) 0.4672(4) 0.2546(6) 0.034(1) Uani 1.00 d . . .
C7 C 0.4092(5) 0.6396(4) 0.1492(6) 0.034(1) Uani 1.00 d . . .
C8 C 0.2917(5) 0.6277(4) 0.1660(7) 0.037(1) Uani 1.00 d . . .
C9 C 0.2137(5) 0.6965(5) 0.1328(7) 0.041(1) Uani 1.00 d . . .
C10 C 0.1079(6) 0.8437(5) 0.0549(8) 0.060(2) Uani 1.00 d . . .
C11 C 0.0255(6) 0.7757(5) 0.0937(9) 0.064(2) Uani 1.00 d . . .
C12 C 1.0000 0.5000 0.5000 0.163(6) Uiso 1.00 d S . .
H1 H 0.6171 0.0317 0.2519 0.1599 Uiso 1.00 calc . . .
H2 H 0.6086 0.1472 0.2277 0.1599 Uiso 1.00 calc . . .
H3 H 0.4892 0.0435 0.1481 0.1599 Uiso 1.00 calc . . .
H4 H 0.0536 0.0328 0.4265 0.0981 Uiso 1.00 calc . . .
H5 H 0.0772 0.0640 0.2708 0.0981 Uiso 1.00 calc . . .
H6 H 0.0857 0.1588 0.4343 0.0981 Uiso 1.00 calc . . .
H7 H 0.0903 0.9062 0.0214 0.0726 Uiso 1.00 calc . . .
H8 H -0.0532 0.7875 0.0893 0.0769 Uiso 1.00 calc . . .

loop_
_atom_site_aniso_label
_atom_site_aniso_U_11
_atom_site_aniso_U_22
_atom_site_aniso_U_33
_atom_site_aniso_U_12
_atom_site_aniso_U_13
_atom_site_aniso_U_23
Br1 0.0521(3) 0.0563(4) 0.0665(4) 0.0224(3) 0.0332(3) 0.0293(3)
Br2 0.0502(3) 0.0541(4) 0.0725(4) 0.0140(3) 0.0310(3) 0.0375(3)
Cu1 0.0501(4) 0.0664(5) 0.0942(5) 0.0204(4) 0.0379(4) 0.0489(4)
S1 0.096(1) 0.085(1) 0.081(1) 0.0557(9) 0.0410(9) 0.0562(8)
S2 0.075(1) 0.0505(9) 0.080(1) 0.0102(8) 0.0329(8) 0.0428(7)
S3 0.0531(9) 0.0566(9) 0.0533(8) 0.0203(7) 0.0274(6) 0.0336(7)
S4 0.0678(9) 0.0504(8) 0.0786(9) 0.0240(7) 0.0486(7) 0.0416(7)
S5 0.0430(7) 0.0450(8) 0.0488(8) 0.0135(6) 0.0244(6) 0.0274(6)
S6 0.0618(8) 0.0463(9) 0.0765(9) 0.0219(7) 0.0493(6) 0.0354(7)
S7 0.0504(8) 0.0486(9) 0.0750(9) 0.0186(7) 0.0350(7) 0.0383(7)
S8 0.0565(8) 0.0570(9) 0.098(1) 0.0285(7) 0.0517(7) 0.0472(7)
S9 0.0428(8) 0.0548(8) 0.0703(9) 0.0145(6) 0.0282(6) 0.0427(6)
C1 0.199(8) 0.146(6) 0.149(7) 0.131(5) 0.105(6) 0.088(5)
C2 0.075(5) 0.073(5) 0.079(5) -0.009(4) 0.019(4) 0.030(4)
C3 0.061(4) 0.051(3) 0.042(3) 0.017(3) 0.026(3) 0.024(3)
C4 0.056(3) 0.043(3) 0.040(3) 0.013(3) 0.021(3) 0.022(2)
C5 0.056(3) 0.038(3) 0.043(3) 0.018(2) 0.030(2) 0.021(2)
C6 0.041(3) 0.039(3) 0.033(3) 0.014(2) 0.023(2) 0.020(2)
C7 0.039(3) 0.030(3) 0.033(3) 0.008(2) 0.010(2) 0.017(2)
C8 0.040(3) 0.030(3) 0.055(3) 0.010(2) 0.027(2) 0.024(2)
C9 0.042(3) 0.043(3) 0.047(3) 0.008(2) 0.030(2) 0.021(2)
C10 0.064(4) 0.055(4) 0.089(4) 0.028(3) 0.038(3) 0.047(3)
C11 0.067(4) 0.059(4) 0.103(4) 0.038(3) 0.051(3) 0.051(3)

loop_
_atom_type_symbol
_atom_type_description
_atom_type_scat_dispersion_real
_atom_type_scat_dispersion_imag
_atom_type_scat_source
C C 0.003 0.002 'International Tables Vol C Tables 4.2.6.8 and 6.1.1.1'
H H 0.0000 0.0000 'International Tables Vol C Table 6.1.1.2'
O O 0.011 0.006 'International Tables Vol C Tables 4.2.6.8 and 6.1.1.1'
S S 0.125 0.123 'International Tables Vol C Tables 4.2.6.8 and 6.1.1.1'
Cu Cu 0.320 1.265 'International Tables Vol C Tables 4.2.6.8 and 6.1.1.1'
Br Br -0.290 2.459 'International Tables Vol C Tables 4.2.6.8 and 6.1.1.1'

loop_
_geom_angle_atom_site_label_1
_geom_angle_atom_site_label_2
_geom_angle_atom_site_label_3
_geom_angle
_geom_angle_site_symmetry_1
_geom_angle_site_symmetry_2
_geom_angle_site_symmetry_3
_geom_angle_publ_flag
BR1 CU1 BR2 121.00(5) 1_555 1_555 1_555 yes
BR1 CU1 S9 124.31(6) 1_555 1_555 1_555 yes
BR2 CU1 S9 108.61(6) 1_555 1_555 1_555 yes
C1 S1 C3 101.3(4) 1_555 1_555 1_555 yes
C2 S2 C4 101.9(4) 1_555 1_555 1_555 yes
C3 S3 C5 96.5(3) 1_555 1_555 1_555 yes
C4 S4 C5 96.2(3) 1_555 1_555 1_555 yes
C6 S5 C7 96.7(3) 1_555 1_555 1_555 yes
C6 S6 C8 95.7(3) 1_555 1_555 1_555 yes
C9 S7 C10 95.4(3) 1_555 1_555 1_555 yes
C9 S8 C11 96.7(3) 1_555 1_555 1_555 yes
CU1 S9 C7 113.2(2) 1_555 1_555 1_555 yes
S11 S10 C12 94.0(9) 1_555 1_555 1_555 yes
S10 S11 C12 55.7(7) 1_555 1_555 1_555 yes
S1 C1 H1 109.2(8) 1_555 1_555 1_555 no
S1 C1 H2 109.8(7) 1_555 1_555 1_555 no
S1 C1 H3 109.1(9) 1_555 1_555 1_555 no
H1 C1 H2 109(1) 1_555 1_555 1_555 no
H1 C1 H3 108.9(8) 1_555 1_555 1_555 no
H2 C1 H3 109(1) 1_555 1_555 1_555 no
S2 C2 H4 109.5(7) 1_555 1_555 1_555 no
S2 C2 H5 109.5(7) 1_555 1_555 1_555 no
S2 C2 H6 109.6(5) 1_555 1_555 1_555 no
H4 C2 H5 109.3(6) 1_555 1_555 1_555 no
H4 C2 H6 109.5(9) 1_555 1_555 1_555 no
H5 C2 H6 109.4(9) 1_555 1_555 1_555 no
S1 C3 S3 119.6(4) 1_555 1_555 1_555 yes
S1 C3 C4 124.6(5) 1_555 1_555 1_555 yes
S3 C3 C4 115.8(5) 1_555 1_555 1_555 yes
S2 C4 S4 120.9(4) 1_555 1_555 1_555 yes
S2 C4 C3 122.2(5) 1_555 1_555 1_555 yes
S4 C4 C3 116.8(5) 1_555 1_555 1_555 yes
S3 C5 S4 114.4(4) 1_555 1_555 1_555 yes
S3 C5 C6 123.3(5) 1_555 1_555 1_555 yes
S4 C5 C6 122.3(5) 1_555 1_555 1_555 yes
S5 C6 S6 115.9(4) 1_555 1_555 1_555 yes
S5 C6 C5 122.2(5) 1_555 1_555 1_555 yes
S6 C6 C5 121.8(5) 1_555 1_555 1_555 yes
S5 C7 S9 120.1(4) 1_555 1_555 1_555 yes
S5 C7 C8 114.8(4) 1_555 1_555 1_555 yes
S9 C7 C8 125.2(5) 1_555 1_555 1_555 yes
S6 C8 C7 116.9(5) 1_555 1_555 1_555 yes
S6 C8 C9 116.8(5) 1_555 1_555 1_555 yes
C7 C8 C9 126.3(6) 1_555 1_555 1_555 yes
S7 C9 S8 114.0(4) 1_555 1_555 1_555 yes
S7 C9 C8 125.7(5) 1_555 1_555 1_555 yes
S8 C9 C8 120.3(5) 1_555 1_555 1_555 yes
S7 C10 C11 117.3(6) 1_555 1_555 1_555 yes
S7 C10 H7 121.3(6) 1_555 1_555 1_555 no
C11 C10 H7 121.4(7) 1_555 1_555 1_555 no
S8 C11 C10 116.7(6) 1_555 1_555 1_555 yes
S8 C11 H8 121.7(6) 1_555 1_555 1_555 no
C10 C11 H8 121.7(7) 1_555 1_555 1_555 no
S10 C12 S10 180.0 1_555 1_555 2_766 yes
S10 C12 S11 30.3(6) 1_555 1_555 1_555 yes
S10 C12 S11 149.7(6) 1_555 1_555 2_766 yes
S10 C12 S11 149.7(6) 2_766 1_555 1_555 yes
S10 C12 S11 30.3(6) 2_766 1_555 2_766 yes
S11 C12 S11 180.0000(2) 1_555 1_555 2_766 yes

loop_
_geom_bond_atom_site_label_1
_geom_bond_atom_site_label_2
_geom_bond_distance
_geom_bond_site_symmetry_1
_geom_bond_site_symmetry_2
_geom_bond_publ_flag
BR1 CU1 2.355(1) 1_555 1_555 yes
BR2 CU1 2.394(1) 1_555 1_555 yes
CU1 S9 2.258(2) 1_555 1_555 yes
S1 C1 1.74(1) 1_555 1_555 yes
S1 C3 1.739(7) 1_555 1_555 yes
S2 C2 1.781(8) 1_555 1_555 yes
S2 C4 1.746(7) 1_555 1_555 yes
S3 C3 1.729(7) 1_555 1_555 yes
S3 C5 1.717(7) 1_555 1_555 yes
S4 C4 1.717(7) 1_555 1_555 yes
S4 C5 1.728(7) 1_555 1_555 yes
S5 C6 1.722(6) 1_555 1_555 yes
S5 C7 1.739(6) 1_555 1_555 yes
S6 C6 1.716(6) 1_555 1_555 yes
S6 C8 1.743(6) 1_555 1_555 yes
S7 C9 1.727(7) 1_555 1_555 yes
S7 C10 1.724(8) 1_555 1_555 yes
S8 C9 1.717(6) 1_555 1_555 yes
S8 C11 1.704(8) 1_555 1_555 yes
S9 C7 1.680(6) 1_555 1_555 yes
S10 S11 0.90(2) 1_555 1_555 yes
S10 C12 1.468(6) 1_555 1_555 yes
S11 C12 1.77(1) 1_555 1_555 yes
C1 H1 0.953 1_555 1_555 no
C1 H2 0.942 1_555 1_555 no
C1 H3 0.954 1_555 1_555 no
C2 H4 0.951 1_555 1_555 no
C2 H5 0.952 1_555 1_555 no
C2 H6 0.949 1_555 1_555 no
C3 C4 1.367(10) 1_555 1_555 yes
C5 C6 1.368(9) 1_555 1_555 yes
C7 C8 1.397(9) 1_555 1_555 yes
C8 C9 1.400(9) 1_555 1_555 yes
C10 C11 1.33(1) 1_555 1_555 yes
C10 H7 0.950 1_555 1_555 no
C11 H8 0.948 1_555 1_555 no

loop_
_geom_torsion_atom_site_label_1
_geom_torsion_atom_site_label_2
_geom_torsion_atom_site_label_3
_geom_torsion_atom_site_label_4
_geom_torsion
_geom_torsion_site_symmetry_1
_geom_torsion_site_symmetry_2
_geom_torsion_site_symmetry_3
_geom_torsion_site_symmetry_4
_geom_torsion_publ_flag
BR1 CU1 S9 C7 28.2(2) 1_555 1_555 1_555 1_555 yes
BR2 CU1 S9 C7 -179.2(2) 1_555 1_555 1_555 1_555 yes
CU1 S9 C7 S5 -22.5(3) 1_555 1_555 1_555 1_555 yes
CU1 S9 C7 C8 157.7(3) 1_555 1_555 1_555 1_555 yes
S1 C3 S3 C5 179.1(3) 1_555 1_555 1_555 1_555 yes
S1 C3 C4 S2 1.2(6) 1_555 1_555 1_555 1_555 yes
S1 C3 C4 S4 177.5(3) 1_555 1_555 1_555 1_555 yes
S2 C4 S4 C5 179.9(3) 1_555 1_555 1_555 1_555 yes
S2 C4 C3 S3 -177.1(3) 1_555 1_555 1_555 1_555 yes
S3 C3 S1 C1 -51.9(4) 1_555 1_555 1_555 1_555 yes
S3 C3 C4 S4 -0.8(5) 1_555 1_555 1_555 1_555 yes
S3 C5 S4 C4 -5.1(3) 1_555 1_555 1_555 1_555 yes
S3 C5 C6 S5 -0.7(6) 1_555 1_555 1_555 1_555 yes
S3 C5 C6 S6 -178.7(3) 1_555 1_555 1_555 1_555 yes
S4 C4 S2 C2 30.9(4) 1_555 1_555 1_555 1_555 yes
S4 C5 S3 C3 4.8(3) 1_555 1_555 1_555 1_555 yes
S4 C5 C6 S5 176.3(3) 1_555 1_555 1_555 1_555 yes
S4 C5 C6 S6 -1.6(6) 1_555 1_555 1_555 1_555 yes
S5 C6 S6 C8 1.6(3) 1_555 1_555 1_555 1_555 yes
S5 C7 C8 S6 2.0(5) 1_555 1_555 1_555 1_555 yes
S5 C7 C8 C9 -179.8(4) 1_555 1_555 1_555 1_555 yes
S6 C6 S5 C7 -0.7(3) 1_555 1_555 1_555 1_555 yes
S6 C8 C7 S9 -178.2(3) 1_555 1_555 1_555 1_555 yes
S6 C8 C9 S7 176.6(3) 1_555 1_555 1_555 1_555 yes
S6 C8 C9 S8 -4.1(5) 1_555 1_555 1_555 1_555 yes
S7 C9 S8 C11 0.3(3) 1_555 1_555 1_555 1_555 yes
S7 C9 C8 C7 -1.6(7) 1_555 1_555 1_555 1_555 yes
S7 C10 C11 S8 0.1(7) 1_555 1_555 1_555 1_555 yes
S8 C9 S7 C10 -0.2(3) 1_555 1_555 1_555 1_555 yes
S8 C9 C8 C7 177.7(4) 1_555 1_555 1_555 1_555 yes
S9 C7 S5 C6 179.4(3) 1_555 1_555 1_555 1_555 yes
S9 C7 C8 C9 0.0(7) 1_555 1_555 1_555 1_555 yes
S10 S11 C12 S11 -131.9 1_555 1_555 1_555 2_766 yes
C1 S1 C3 C4 129.9(5) 1_555 1_555 1_555 1_555 yes
C2 S2 C4 C3 -153.0(4) 1_555 1_555 1_555 1_555 yes
C3 S3 C5 C6 -177.9(4) 1_555 1_555 1_555 1_555 yes
C3 C4 S4 C5 3.5(4) 1_555 1_555 1_555 1_555 yes
C4 S4 C5 C6 177.6(4) 1_555 1_555 1_555 1_555 yes
C4 C3 S3 C5 -2.5(4) 1_555 1_555 1_555 1_555 yes
C5 C6 S5 C7 -178.8(4) 1_555 1_555 1_555 1_555 yes
C5 C6 S6 C8 179.7(4) 1_555 1_555 1_555 1_555 yes
C6 S5 C7 C8 -0.7(4) 1_555 1_555 1_555 1_555 yes
C6 S6 C8 C7 -2.1(4) 1_555 1_555 1_555 1_555 yes
C6 S6 C8 C9 179.5(4) 1_555 1_555 1_555 1_555 yes
C8 C9 S7 C10 179.1(4) 1_555 1_555 1_555 1_555 yes
C8 C9 S8 C11 -179.1(4) 1_555 1_555 1_555 1_555 yes
C9 S7 C10 C11 0.1(5) 1_555 1_555 1_555 1_555 yes
C9 S8 C11 C10 -0.2(5) 1_555 1_555 1_555 1_555 yes
